data_4322179
loop_
_publ_author_name
'Holger Fleischer'
'Sandra Stauf'
'Dieter Schollmeyer'

_publ_contact_author
;
      Fleischer, Holger
      Institut f\"ur Anorganische Chemie der Universit\"at Mainz
      Duesbergweg 10-14,
     D-55099 Mainz, Germany
;
_publ_contact_author_email fleische@mail.uni-mainz.de
_publ_contact_author_fax '+49 6131 395757'
_publ_contact_author_phone '+49 6131 393441'
_publ_section_title
;
 Experimental Investigations and Ab Initio Studies of Tellurium(II)
 Dithiolates, Te(SR)2
;
_journal_name_full 'Inorganic Chemistry'
_journal_page_first 3725
_journal_page_last 3729
_journal_paper_doi 10.1021/ic990104e
_journal_volume 38
_journal_year 1999
_chemical_formula_sum 'C12 H10 S2 Te'
_chemical_formula_weight 345.92
_chemical_name_systematic
; 
Bis(phenylthiolato)tellurium 
;
_space_group_IT_number 60
_symmetry_cell_setting orthorhombic
_symmetry_space_group_name_Hall '-P 2n 2ab'
_symmetry_space_group_name_H-M 'P b c n'
_atom_sites_solution_hydrogens geom
_atom_sites_solution_primary direct
_atom_sites_solution_secondary direct
_audit_creation_method SHELXL-97
_cell_angle_alpha 90.00
_cell_angle_beta 90.00
_cell_angle_gamma 90.00
_cell_formula_units_Z 4
_cell_length_a 15.598(3)
_cell_length_b 10.440(2)
_cell_length_c 7.533(3)
_cell_measurement_reflns_used 31
_cell_measurement_temperature 198(2)
_cell_measurement_theta_max 9
_cell_measurement_theta_min 2.5
_cell_volume 1226.7(6)
_computing_cell_refinement 'P4 Software'
_computing_data_collection 'P4 Software'
_computing_data_reduction 'P4 Software'
_computing_structure_refinement 'SHELXL-97 (Sheldrick, 1997)'
_computing_structure_solution 'SIR-92 (Altomare, 1994)'
_diffrn_ambient_temperature 194(2)
_diffrn_measured_fraction_theta_full 1.000
_diffrn_measured_fraction_theta_max 1.000
_diffrn_measurement_device_type 'P4 Siemens'
_diffrn_measurement_method \q/2\w
_diffrn_radiation_monochromator graphite
_diffrn_radiation_source 'sealed tube'
_diffrn_radiation_type MoK\a
_diffrn_radiation_wavelength 0.71069
_diffrn_reflns_av_R_equivalents 0.0486
_diffrn_reflns_av_sigmaI/netI 0.0894
_diffrn_reflns_limit_h_max 1
_diffrn_reflns_limit_h_min -19
_diffrn_reflns_limit_k_max 13
_diffrn_reflns_limit_k_min -1
_diffrn_reflns_limit_l_max 9
_diffrn_reflns_limit_l_min -1
_diffrn_reflns_number 1825
_diffrn_reflns_theta_full 26.99
_diffrn_reflns_theta_max 26.99
_diffrn_reflns_theta_min 2.35
_diffrn_standards_decay_% 3
_diffrn_standards_interval_count 97
_diffrn_standards_number 3
_exptl_absorpt_coefficient_mu 2.729
_exptl_absorpt_correction_T_max 0.6
_exptl_absorpt_correction_T_min 0.2
_exptl_absorpt_correction_type psi-scan
_exptl_absorpt_process_details 'Platon (Spek,1995)'
_exptl_crystal_colour yellow
_exptl_crystal_density_diffrn 1.873
_exptl_crystal_density_method 'not measured'
_exptl_crystal_description plate
_exptl_crystal_F_000 664
_exptl_crystal_size_max 0.5
_exptl_crystal_size_mid 0.3
_exptl_crystal_size_min 0.2
_refine_diff_density_max 0.815
_refine_diff_density_min -0.709
_refine_diff_density_rms 0.141
_refine_ls_extinction_method none
_refine_ls_goodness_of_fit_ref 1.026
_refine_ls_hydrogen_treatment riding
_refine_ls_matrix_type full
_refine_ls_number_parameters 69
_refine_ls_number_reflns 1340
_refine_ls_number_restraints 0
_refine_ls_restrained_S_all 1.026
_refine_ls_R_factor_all 0.1154
_refine_ls_R_factor_obs 0.0440
_refine_ls_shift/su_max 0.000
_refine_ls_shift/su_mean 0.000
_refine_ls_structure_factor_coef Fsqd
_refine_ls_weighting_details 'calc w=1/[\s^2^(Fo^2^)+(0.0200P)^2^+0.0000P] where P=(Fo^2^+2Fc^2^)/3'
_refine_ls_weighting_scheme calc
_refine_ls_wR_factor_obs 0.0761
_refine_ls_wR_factor_ref 0.0946
_reflns_number_observed 703
_reflns_number_total 1340
_reflns_observed_criterion >2sigma(I)
_cod_data_source_file ic990104e_1.cif
_cod_data_source_block 3
_cod_database_code 4322179

loop_
_symmetry_equiv_pos_as_xyz
'x, y, z'
'-x+1/2, -y+1/2, z+1/2'
'x+1/2, -y+1/2, -z'
'-x, y, -z+1/2'
'-x, -y, -z'
'x-1/2, y-1/2, -z-1/2'
'-x-1/2, y-1/2, z'
'x, -y, z-1/2'

loop_
_atom_site_label
_atom_site_type_symbol
_atom_site_fract_x
_atom_site_fract_y
_atom_site_fract_z
_atom_site_U_iso_or_equiv
_atom_site_adp_type
_atom_site_occupancy
_atom_site_symmetry_multiplicity
_atom_site_calc_flag
_atom_site_refinement_flags
_atom_site_disorder_assembly
_atom_site_disorder_group
Te1 Te 0.5000 0.07327(6) 0.2500 0.02939(18) Uani 1 2 d S . .
S1 S 0.49104(11) 0.22124(19) 0.0058(2) 0.0357(4) Uani 1 1 d . . .
C1 C 0.5945(4) 0.2917(7) 0.0010(9) 0.0287(17) Uani 1 1 d . . .
C2 C 0.6637(4) 0.2304(7) -0.0806(10) 0.0311(17) Uani 1 1 d . . .
H2 H 0.6557 0.1505 -0.1387 0.037 Uiso 1 1 calc R . .
C3 C 0.7438(4) 0.2866(8) -0.0762(12) 0.0350(19) Uani 1 1 d . . .
H3 H 0.7911 0.2441 -0.1294 0.042 Uiso 1 1 calc R . .
C4 C 0.7558(5) 0.4038(7) 0.0046(11) 0.039(2) Uani 1 1 d . . .
H4 H 0.8113 0.4413 0.0073 0.046 Uiso 1 1 calc R . .
C5 C 0.6878(6) 0.4661(8) 0.0810(12) 0.040(2) Uani 1 1 d . . .
H5 H 0.6960 0.5472 0.1358 0.048 Uiso 1 1 calc R . .
C6 C 0.6069(5) 0.4109(7) 0.0784(11) 0.0369(19) Uani 1 1 d . . .
H6 H 0.5597 0.4549 0.1299 0.044 Uiso 1 1 calc R . .

loop_
_atom_site_aniso_label
_atom_site_aniso_U_11
_atom_site_aniso_U_22
_atom_site_aniso_U_33
_atom_site_aniso_U_23
_atom_site_aniso_U_13
_atom_site_aniso_U_12
Te1 0.0226(3) 0.0305(3) 0.0350(3) 0.000 0.0027(6) 0.000
S1 0.0276(8) 0.0469(11) 0.0325(9) 0.0062(8) -0.0035(12) -0.0028(11)
C1 0.030(4) 0.032(4) 0.024(4) 0.006(4) -0.007(3) -0.004(3)
C2 0.032(4) 0.034(4) 0.028(4) 0.003(4) -0.002(3) -0.004(4)
C3 0.032(4) 0.036(4) 0.037(4) 0.014(4) 0.004(3) 0.004(4)
C4 0.040(4) 0.042(6) 0.034(4) 0.007(4) 0.001(4) -0.019(4)
C5 0.061(6) 0.026(4) 0.034(4) 0.003(4) -0.002(5) -0.013(4)
C6 0.042(4) 0.037(5) 0.032(4) 0.008(4) 0.000(4) 0.005(4)

loop_
_atom_type_symbol
_atom_type_description
_atom_type_scat_dispersion_real
_atom_type_scat_dispersion_imag
_atom_type_scat_source
C C 0.0033 0.0016 'International Tables Vol C Tables 4.2.6.8 and 6.1.1.4'
H H 0.0000 0.0000 'International Tables Vol C Tables 4.2.6.8 and 6.1.1.4'
S S 0.1246 0.1234 'International Tables Vol C Tables 4.2.6.8 and 6.1.1.4'
Te Te -0.5308 1.6751 'International Tables Vol C Tables 4.2.6.8 and 6.1.1.4'

loop_
_geom_angle_atom_site_label_1
_geom_angle_atom_site_label_2
_geom_angle_atom_site_label_3
_geom_angle
_geom_angle_site_symmetry_1
_geom_angle_site_symmetry_3
_geom_angle_publ_flag
S1 Te1 S1 100.12(10) 4_655 . ?
C1 S1 Te1 103.2(2) . . ?
C6 C1 C2 119.2(7) . . ?
C6 C1 S1 119.3(6) . . ?
C2 C1 S1 121.4(6) . . ?
C3 C2 C1 119.5(7) . . ?
C4 C3 C2 120.7(7) . . ?
C5 C4 C3 120.0(7) . . ?
C4 C5 C6 120.0(7) . . ?
C1 C6 C5 120.4(8) . . ?

loop_
_geom_bond_atom_site_label_1
_geom_bond_atom_site_label_2
_geom_bond_distance
_geom_bond_site_symmetry_2
_geom_bond_publ_flag
Te1 S1 2.4062(19) 4_655 ?
Te1 S1 2.4063(19) . ?
S1 C1 1.774(7) . ?
C1 C6 1.387(10) . ?
C1 C2 1.397(9) . ?
C2 C3 1.381(9) . ?
C3 C4 1.379(11) . ?
C4 C5 1.372(11) . ?
C5 C6 1.387(11) . ?

loop_
_geom_torsion_atom_site_label_1
_geom_torsion_atom_site_label_2
_geom_torsion_atom_site_label_3
_geom_torsion_atom_site_label_4
_geom_torsion
_geom_torsion_site_symmetry_1
_geom_torsion_site_symmetry_2
_geom_torsion_site_symmetry_3
_geom_torsion_site_symmetry_4
_geom_torsion_publ_flag
S1 Te1 S1 C1 69.0(3) 4_655 . . . ?
Te1 S1 C1 C6 -99.1(6) . . . . ?
Te1 S1 C1 C2 81.5(6) . . . . ?
C6 C1 C2 C3 2.8(11) . . . . ?
S1 C1 C2 C3 -177.9(6) . . . . ?
C1 C2 C3 C4 -1.4(12) . . . . ?
C2 C3 C4 C5 -0.3(13) . . . . ?
C3 C4 C5 C6 0.5(13) . . . . ?
C2 C1 C6 C5 -2.6(11) . . . . ?
S1 C1 C6 C5 178.1(7) . . . . ?
C4 C5 C6 C1 0.9(13) . . . . ?
